data_7003114
loop_
_publ_author_name
'Winter, Angelika M.'
'Eichele, Klaus'
'Mack, Hans-Georg'
'Kaska, William C.'
'Mayer, Hermann A.'

_publ_section_title
;
 Prototropic rearrangements in cycloheptatrienyl PCP pincer iridium
 complexes
;
_journal_issue 4
_journal_name_full 'Dalton Transactions'
_journal_page_first 527
_journal_page_last 532
_journal_paper_doi 10.1039/b712712j
_journal_year 2008
_chemical_formula_moiety 'C26 H45 Ir O P2, O H2'
_chemical_formula_sum 'C26 H47 Cl0 Ir O2 P2'
_chemical_formula_weight 645.78
_chemical_name_systematic
;
?
;
_space_group_IT_number 14
_symmetry_cell_setting monoclinic
_symmetry_space_group_name_Hall '-P 2yn'
_symmetry_space_group_name_H-M 'P 1 21/n 1'
_atom_sites_solution_hydrogens geom
_atom_sites_solution_primary direct
_atom_sites_solution_secondary difmap
_audit_creation_method SHELXL-97
_cell_angle_alpha 90.00
_cell_angle_beta 113.66(4)
_cell_angle_gamma 90.00
_cell_formula_units_Z 4
_cell_length_a 15.909(7)
_cell_length_b 11.374(4)
_cell_length_c 16.297(14)
_cell_measurement_reflns_used 24
_cell_measurement_temperature 173(2)
_cell_measurement_theta_max 12.12
_cell_measurement_theta_min 5.14
_cell_volume 2701(3)
_computing_cell_refinement 'Bruker XSCANS'
_computing_data_collection 'Bruker XSCANS'
_computing_data_reduction 'Bruker XSCANS'
_computing_molecular_graphics 'Bruker SHELXTL'
_computing_publication_material 'Bruker SHELXTL'
_computing_structure_refinement 'SHELXL-97 (Sheldrick, 1997)'
_computing_structure_solution 'SHELXS-97 (Sheldrick, 1990)'
_diffrn_ambient_temperature 173(2)
_diffrn_measured_fraction_theta_full 0.995
_diffrn_measured_fraction_theta_max 0.995
_diffrn_measurement_device_type 'Siemens P4'
_diffrn_measurement_method '\w scans'
_diffrn_radiation_monochromator graphite
_diffrn_radiation_source 'fine-focus sealed tube'
_diffrn_radiation_type MoK\a
_diffrn_radiation_wavelength 0.71073
_diffrn_reflns_av_R_equivalents 0.1224
_diffrn_reflns_av_sigmaI/netI 0.1182
_diffrn_reflns_limit_h_max 20
_diffrn_reflns_limit_h_min -20
_diffrn_reflns_limit_k_max 14
_diffrn_reflns_limit_k_min -1
_diffrn_reflns_limit_l_max 21
_diffrn_reflns_limit_l_min -19
_diffrn_reflns_number 14834
_diffrn_reflns_theta_full 27.51
_diffrn_reflns_theta_max 27.51
_diffrn_reflns_theta_min 2.25
_diffrn_standards_interval_count 98
_diffrn_standards_number 2
_exptl_absorpt_coefficient_mu 5.082
_exptl_crystal_colour orange
_exptl_crystal_density_diffrn 1.588
_exptl_crystal_density_method 'not measured'
_exptl_crystal_description chunk
_exptl_crystal_F_000 1296
_exptl_crystal_size_max 0.7
_exptl_crystal_size_mid 0.3
_exptl_crystal_size_min 0.3
_refine_diff_density_max 4.306
_refine_diff_density_min -3.920
_refine_diff_density_rms 0.263
_refine_ls_extinction_method none
_refine_ls_goodness_of_fit_ref 1.071
_refine_ls_hydrogen_treatment mixed
_refine_ls_matrix_type full
_refine_ls_number_parameters 292
_refine_ls_number_reflns 6182
_refine_ls_number_restraints 0
_refine_ls_restrained_S_all 1.071
_refine_ls_R_factor_all 0.0981
_refine_ls_R_factor_gt 0.0695
_refine_ls_shift/su_max 0.000
_refine_ls_shift/su_mean 0.000
_refine_ls_structure_factor_coef Fsqd
_refine_ls_weighting_details 'calc w=1/[\s^2^(Fo^2^)+(0.0939P)^2^+1.7223P] where P=(Fo^2^+2Fc^2^)/3'
_refine_ls_weighting_scheme calc
_refine_ls_wR_factor_gt 0.1734
_refine_ls_wR_factor_ref 0.1871
_reflns_number_gt 4501
_reflns_number_total 6182
_reflns_threshold_expression >2sigma(I)
_cod_data_source_file b712712j.txt
_cod_data_source_block winter01
_cod_depositor_comments
;
The following automatic conversions were performed:
'_symmetry_cell_setting' value 'Monoclinic' changed to 'monoclinic'
according to '/home/saulius/struct/CIF-dictionaries/cif_core.dic'
dictionary named 'cif_core.dic' version 2.4.1 from 2010-06-29.

Automatic conversion script
Id: cif_fix_enum 1527 2010-12-29 10:47:43Z saulius 
;
_cod_original_sg_symbol_H-M 'P2(1)/n '
_cod_database_code 7003114

loop_
_symmetry_equiv_pos_as_xyz
'x, y, z'
'-x+1/2, y+1/2, -z+1/2'
'-x, -y, -z'
'x-1/2, -y-1/2, z-1/2'

loop_
_atom_site_label
_atom_site_type_symbol
_atom_site_fract_x
_atom_site_fract_y
_atom_site_fract_z
_atom_site_U_iso_or_equiv
_atom_site_adp_type
_atom_site_occupancy
_atom_site_symmetry_multiplicity
_atom_site_calc_flag
_atom_site_refinement_flags
_atom_site_disorder_assembly
_atom_site_disorder_group
Ir1 Ir 0.52320(2) 0.39883(3) 0.75843(2) 0.02409(15) Uani 1 1 d . . .
P1 P 0.60151(17) 0.2266(2) 0.81171(17) 0.0253(5) Uani 1 1 d . . .
P2 P 0.47835(18) 0.5914(2) 0.73324(19) 0.0282(6) Uani 1 1 d . . .
O1 O 0.3516(7) 0.3008(9) 0.6166(7) 0.078(4) Uani 1 1 d . . .
C1 C 0.5527(8) 0.1323(11) 0.8753(7) 0.034(2) Uani 1 1 d . . .
C2 C 0.5392(15) 0.2109(14) 0.9435(11) 0.077(5) Uani 1 1 d . . .
H2A H 0.5339 0.2927 0.9233 0.115 Uiso 1 1 calc R . .
H2B H 0.5919 0.2030 1.0012 0.115 Uiso 1 1 calc R . .
H2C H 0.4831 0.1878 0.9505 0.115 Uiso 1 1 calc R . .
C3 C 0.4587(9) 0.0858(16) 0.8133(12) 0.072(6) Uani 1 1 d . . .
H3A H 0.4303 0.0453 0.8489 0.108 Uiso 1 1 calc R . .
H3B H 0.4656 0.0307 0.7702 0.108 Uiso 1 1 calc R . .
H3C H 0.4196 0.1516 0.7810 0.108 Uiso 1 1 calc R . .
C4 C 0.6103(12) 0.0264(13) 0.9213(11) 0.060(4) Uani 1 1 d . . .
H4A H 0.5876 -0.0064 0.9642 0.091 Uiso 1 1 calc R . .
H4B H 0.6744 0.0504 0.9529 0.091 Uiso 1 1 calc R . .
H4C H 0.6059 -0.0333 0.8764 0.091 Uiso 1 1 calc R . .
C5 C 0.6314(8) 0.1451(11) 0.7283(8) 0.033(2) Uani 1 1 d . . .
C6 C 0.5464(9) 0.1057(13) 0.6507(10) 0.056(4) Uani 1 1 d . . .
H6A H 0.5638 0.0637 0.6073 0.084 Uiso 1 1 calc R . .
H6B H 0.5091 0.1744 0.6218 0.084 Uiso 1 1 calc R . .
H6C H 0.5109 0.0531 0.6723 0.084 Uiso 1 1 calc R . .
C7 C 0.6951(9) 0.0378(11) 0.7658(10) 0.045(3) Uani 1 1 d . . .
H7A H 0.6585 -0.0301 0.7690 0.068 Uiso 1 1 calc R . .
H7B H 0.7409 0.0561 0.8258 0.068 Uiso 1 1 calc R . .
H7C H 0.7261 0.0192 0.7262 0.068 Uiso 1 1 calc R . .
C8 C 0.6804(12) 0.2325(13) 0.6939(11) 0.061(4) Uani 1 1 d . . .
H8A H 0.7339 0.2637 0.7441 0.092 Uiso 1 1 calc R . .
H8B H 0.6387 0.2971 0.6638 0.092 Uiso 1 1 calc R . .
H8C H 0.7007 0.1937 0.6513 0.092 Uiso 1 1 calc R . .
C9 C 0.7129(8) 0.2717(11) 0.8963(8) 0.040(3) Uani 1 1 d . . .
H9A H 0.7245 0.2313 0.9536 0.049 Uiso 1 1 calc R . .
H9B H 0.7621 0.2492 0.8768 0.049 Uiso 1 1 calc R . .
C10 C 0.7138(7) 0.4034(9) 0.9095(7) 0.028(2) Uani 1 1 d . . .
C11 C 0.6398(7) 0.4694(9) 0.8616(6) 0.023(2) Uani 1 1 d . . .
C12 C 0.6366(8) 0.5934(9) 0.8851(8) 0.031(2) Uani 1 1 d . . .
C13 C 0.6707(9) 0.6362(12) 0.9706(8) 0.044(3) Uani 1 1 d . . .
H13 H 0.6615 0.7175 0.9773 0.053 Uiso 1 1 calc R . .
C14 C 0.7184(10) 0.5721(12) 1.0500(8) 0.043(3) Uani 1 1 d . . .
H14 H 0.7084 0.5930 1.1018 0.052 Uiso 1 1 calc R . .
C15 C 0.7757(8) 0.4851(13) 1.0572(8) 0.044(3) Uani 1 1 d . . .
H15 H 0.8018 0.4422 1.1116 0.053 Uiso 1 1 calc R . .
C16 C 0.7998(7) 0.4540(11) 0.9811(7) 0.034(3) Uani 1 1 d . . .
H16A H 0.8500 0.3954 0.9998 0.041 Uiso 1 1 calc R . .
H16B H 0.8200 0.5246 0.9584 0.041 Uiso 1 1 calc R . .
C17 C 0.5807(7) 0.6740(9) 0.8079(7) 0.032(2) Uani 1 1 d . . .
H17A H 0.6178 0.6987 0.7746 0.039 Uiso 1 1 calc R . .
H17B H 0.5618 0.7452 0.8311 0.039 Uiso 1 1 calc R . .
C18 C 0.3850(8) 0.6320(11) 0.7713(9) 0.035(3) Uani 1 1 d . . .
C19 C 0.3013(9) 0.5531(16) 0.7250(11) 0.060(4) Uani 1 1 d . . .
H19A H 0.2536 0.5732 0.7462 0.090 Uiso 1 1 calc R . .
H19B H 0.3191 0.4706 0.7390 0.090 Uiso 1 1 calc R . .
H19C H 0.2776 0.5649 0.6600 0.090 Uiso 1 1 calc R . .
C20 C 0.3591(14) 0.7559(15) 0.7598(14) 0.085(7) Uani 1 1 d . . .
H20A H 0.3284 0.7761 0.7994 0.128 Uiso 1 1 calc R . .
H20B H 0.3172 0.7702 0.6974 0.128 Uiso 1 1 calc R . .
H20C H 0.4142 0.8044 0.7749 0.128 Uiso 1 1 calc R . .
C21 C 0.4232(10) 0.5994(13) 0.8691(10) 0.055(4) Uani 1 1 d . . .
H21A H 0.4791 0.6449 0.9014 0.083 Uiso 1 1 calc R . .
H21B H 0.4377 0.5153 0.8756 0.083 Uiso 1 1 calc R . .
H21C H 0.3777 0.6170 0.8937 0.083 Uiso 1 1 calc R . .
C22 C 0.4563(8) 0.6512(11) 0.6198(8) 0.035(3) Uani 1 1 d . . .
C23 C 0.5355(11) 0.6035(13) 0.5961(10) 0.058(4) Uani 1 1 d . . .
H23A H 0.5946 0.6218 0.6450 0.086 Uiso 1 1 calc R . .
H23B H 0.5325 0.6404 0.5407 0.086 Uiso 1 1 calc R . .
H23C H 0.5293 0.5181 0.5879 0.086 Uiso 1 1 calc R . .
C24 C 0.3652(10) 0.6109(13) 0.5525(9) 0.058(4) Uani 1 1 d . . .
H24A H 0.3167 0.6365 0.5711 0.086 Uiso 1 1 calc R . .
H24B H 0.3648 0.5249 0.5484 0.086 Uiso 1 1 calc R . .
H24C H 0.3545 0.6448 0.4938 0.086 Uiso 1 1 calc R . .
C25 C 0.4627(12) 0.7869(11) 0.6165(11) 0.061(4) Uani 1 1 d . . .
H25A H 0.4607 0.8108 0.5580 0.091 Uiso 1 1 calc R . .
H25B H 0.5205 0.8133 0.6638 0.091 Uiso 1 1 calc R . .
H25C H 0.4110 0.8223 0.6257 0.091 Uiso 1 1 calc R . .
C26 C 0.4171(7) 0.3353(10) 0.6707(8) 0.042(3) Uani 1 1 d . . .
O50 O 0.4801(8) 0.9062(8) 0.7450(8) 0.069(3) Uani 1 1 d . . .

loop_
_atom_site_aniso_label
_atom_site_aniso_U_11
_atom_site_aniso_U_22
_atom_site_aniso_U_33
_atom_site_aniso_U_23
_atom_site_aniso_U_13
_atom_site_aniso_U_12
Ir1 0.0233(2) 0.0176(2) 0.0201(2) -0.00415(17) -0.00309(14) 0.00112(17)
P1 0.0245(12) 0.0174(12) 0.0247(12) -0.0011(10) 0.0003(10) 0.0024(10)
P2 0.0286(12) 0.0195(13) 0.0304(13) -0.0027(12) 0.0054(11) 0.0031(12)
O1 0.058(6) 0.044(6) 0.073(7) -0.020(6) -0.036(5) 0.002(5)
C1 0.035(5) 0.040(6) 0.024(5) 0.009(5) 0.009(4) -0.001(5)
C2 0.141(17) 0.048(9) 0.069(10) 0.012(9) 0.072(12) 0.010(10)
C3 0.035(7) 0.098(14) 0.077(11) 0.044(11) 0.016(7) -0.016(8)
C4 0.077(10) 0.043(8) 0.063(9) 0.019(8) 0.029(8) 0.000(8)
C5 0.032(5) 0.026(5) 0.036(6) -0.006(5) 0.008(5) 0.002(5)
C6 0.044(7) 0.064(10) 0.048(7) -0.033(7) 0.006(6) 0.008(7)
C7 0.041(7) 0.036(7) 0.054(8) 0.007(6) 0.014(6) 0.013(6)
C8 0.089(11) 0.044(8) 0.076(10) 0.008(8) 0.060(10) 0.013(8)
C9 0.039(6) 0.032(6) 0.035(6) -0.002(5) -0.002(5) 0.006(5)
C10 0.026(4) 0.027(5) 0.021(4) 0.002(4) 0.001(4) -0.007(4)
C11 0.025(4) 0.021(5) 0.017(4) -0.007(4) 0.002(4) -0.010(4)
C12 0.034(5) 0.025(5) 0.030(5) 0.003(5) 0.009(4) -0.002(5)
C13 0.049(7) 0.037(6) 0.041(7) -0.009(6) 0.014(6) -0.013(6)
C14 0.058(8) 0.038(7) 0.028(5) -0.012(6) 0.011(6) -0.020(6)
C15 0.034(6) 0.052(8) 0.024(5) 0.006(6) -0.011(4) -0.016(6)
C16 0.028(5) 0.034(6) 0.030(5) 0.006(5) 0.000(4) -0.005(5)
C17 0.032(5) 0.023(5) 0.032(5) -0.004(5) 0.003(4) -0.001(4)
C18 0.030(5) 0.027(6) 0.050(7) -0.003(6) 0.018(5) 0.006(5)
C19 0.035(6) 0.078(11) 0.067(9) -0.033(9) 0.021(7) -0.011(7)
C20 0.128(16) 0.047(9) 0.111(15) 0.033(11) 0.079(14) 0.054(11)
C21 0.054(8) 0.058(10) 0.059(9) -0.019(8) 0.028(7) 0.003(7)
C22 0.034(6) 0.030(6) 0.030(5) 0.012(5) 0.001(5) 0.008(5)
C23 0.071(9) 0.068(11) 0.039(7) 0.011(7) 0.027(7) 0.023(8)
C24 0.051(7) 0.057(9) 0.038(7) 0.007(7) -0.010(6) 0.007(7)
C25 0.079(11) 0.031(7) 0.076(10) 0.022(7) 0.036(9) 0.014(7)
C26 0.025(5) 0.030(6) 0.042(6) 0.003(5) -0.016(5) 0.008(5)
O50 0.077(8) 0.036(6) 0.091(10) 0.002(6) 0.032(7) -0.012(5)

loop_
_atom_type_symbol
_atom_type_description
_atom_type_scat_dispersion_real
_atom_type_scat_dispersion_imag
_atom_type_scat_source
C C 0.0033 0.0016 'International Tables Vol C Tables 4.2.6.8 and 6.1.1.4'
H H 0.0000 0.0000 'International Tables Vol C Tables 4.2.6.8 and 6.1.1.4'
O O 0.0106 0.0060 'International Tables Vol C Tables 4.2.6.8 and 6.1.1.4'
P P 0.1023 0.0942 'International Tables Vol C Tables 4.2.6.8 and 6.1.1.4'
Ir Ir -1.4442 7.9887 'International Tables Vol C Tables 4.2.6.8 and 6.1.1.4'
Cl Cl 0.1484 0.1585 'International Tables Vol C Tables 4.2.6.8 and 6.1.1.4'

loop_
_geom_angle_atom_site_label_1
_geom_angle_atom_site_label_2
_geom_angle_atom_site_label_3
_geom_angle
_geom_angle_site_symmetry_1
_geom_angle_site_symmetry_3
_geom_angle_publ_flag
C26 Ir1 C11 177.3(5) . . ?
C26 Ir1 P2 96.4(4) . . ?
C11 Ir1 P2 83.7(3) . . ?
C26 Ir1 P1 98.4(4) . . ?
C11 Ir1 P1 81.5(3) . . ?
P2 Ir1 P1 165.15(10) . . ?
C9 P1 C5 103.7(5) . . ?
C9 P1 C1 103.7(6) . . ?
C5 P1 C1 113.9(6) . . ?
C9 P1 Ir1 105.1(4) . . ?
C5 P1 Ir1 114.1(4) . . ?
C1 P1 Ir1 114.7(4) . . ?
C17 P2 C22 103.5(5) . . ?
C17 P2 C18 105.1(5) . . ?
C22 P2 C18 112.2(6) . . ?
C17 P2 Ir1 103.8(4) . . ?
C22 P2 Ir1 116.6(4) . . ?
C18 P2 Ir1 114.0(4) . . ?
C2 C1 C4 110.0(11) . . ?
C2 C1 C3 107.5(13) . . ?
C4 C1 C3 106.8(12) . . ?
C2 C1 P1 106.5(9) . . ?
C4 C1 P1 115.4(9) . . ?
C3 C1 P1 110.4(8) . . ?
C6 C5 C8 108.0(12) . . ?
C6 C5 C7 108.8(11) . . ?
C8 C5 C7 108.2(10) . . ?
C6 C5 P1 110.9(8) . . ?
C8 C5 P1 105.4(9) . . ?
C7 C5 P1 115.1(9) . . ?
C10 C9 P1 109.6(8) . . ?
C11 C10 C16 122.9(10) . . ?
C11 C10 C9 120.9(9) . . ?
C16 C10 C9 116.2(10) . . ?
C10 C11 C12 119.8(9) . . ?
C10 C11 Ir1 122.4(7) . . ?
C12 C11 Ir1 117.7(7) . . ?
C13 C12 C11 124.6(11) . . ?
C13 C12 C17 119.3(11) . . ?
C11 C12 C17 115.7(9) . . ?
C12 C13 C14 126.7(13) . . ?
C15 C14 C13 124.5(12) . . ?
C14 C15 C16 120.5(11) . . ?
C15 C16 C10 106.2(9) . . ?
C12 C17 P2 107.8(7) . . ?
C20 C18 C21 110.2(13) . . ?
C20 C18 C19 111.0(13) . . ?
C21 C18 C19 106.2(12) . . ?
C20 C18 P2 114.5(11) . . ?
C21 C18 P2 104.6(8) . . ?
C19 C18 P2 109.8(8) . . ?
C24 C22 C25 109.8(11) . . ?
C24 C22 C23 110.7(12) . . ?
C25 C22 C23 105.5(12) . . ?
C24 C22 P2 110.9(9) . . ?
C25 C22 P2 114.1(10) . . ?
C23 C22 P2 105.6(8) . . ?
O1 C26 Ir1 177.5(11) . . ?

loop_
_geom_bond_atom_site_label_1
_geom_bond_atom_site_label_2
_geom_bond_distance
_geom_bond_site_symmetry_2
_geom_bond_publ_flag
Ir1 C26 1.865(11) . ?
Ir1 C11 2.100(9) . ?
Ir1 P2 2.289(3) . ?
Ir1 P1 2.296(3) . ?
P1 C9 1.828(12) . ?
P1 C5 1.858(12) . ?
P1 C1 1.863(12) . ?
P2 C17 1.851(11) . ?
P2 C22 1.866(12) . ?
P2 C18 1.882(11) . ?
O1 C26 1.132(13) . ?
C1 C2 1.508(19) . ?
C1 C4 1.517(18) . ?
C1 C3 1.525(18) . ?
C5 C6 1.502(16) . ?
C5 C8 1.505(18) . ?
C5 C7 1.547(16) . ?
C9 C10 1.512(16) . ?
C10 C11 1.350(14) . ?
C10 C16 1.511(14) . ?
C11 C12 1.467(14) . ?
C12 C13 1.366(16) . ?
C12 C17 1.522(15) . ?
C13 C14 1.412(18) . ?
C14 C15 1.318(19) . ?
C15 C16 1.481(18) . ?
C18 C20 1.458(18) . ?
C18 C21 1.51(2) . ?
C18 C19 1.530(18) . ?
C22 C24 1.496(17) . ?
C22 C25 1.549(18) . ?
C22 C23 1.556(19) . ?

loop_
_geom_torsion_atom_site_label_1
_geom_torsion_atom_site_label_2
_geom_torsion_atom_site_label_3
_geom_torsion_atom_site_label_4
_geom_torsion
_geom_torsion_site_symmetry_1
_geom_torsion_site_symmetry_2
_geom_torsion_site_symmetry_3
_geom_torsion_site_symmetry_4
_geom_torsion_publ_flag
C26 Ir1 P1 C9 176.9(6) . . . . ?
C11 Ir1 P1 C9 -5.8(5) . . . . ?
P2 Ir1 P1 C9 -3.6(6) . . . . ?
C26 Ir1 P1 C5 64.0(6) . . . . ?
C11 Ir1 P1 C5 -118.7(5) . . . . ?
P2 Ir1 P1 C5 -116.6(5) . . . . ?
C26 Ir1 P1 C1 -69.9(6) . . . . ?
C11 Ir1 P1 C1 107.3(5) . . . . ?
P2 Ir1 P1 C1 109.5(6) . . . . ?
C26 Ir1 P2 C17 -174.7(6) . . . . ?
C11 Ir1 P2 C17 8.0(5) . . . . ?
P1 Ir1 P2 C17 5.8(6) . . . . ?
C26 Ir1 P2 C22 -61.7(6) . . . . ?
C11 Ir1 P2 C22 121.0(5) . . . . ?
P1 Ir1 P2 C22 118.8(5) . . . . ?
C26 Ir1 P2 C18 71.5(6) . . . . ?
C11 Ir1 P2 C18 -105.8(5) . . . . ?
P1 Ir1 P2 C18 -108.0(6) . . . . ?
C9 P1 C1 C2 64.1(11) . . . . ?
C5 P1 C1 C2 176.0(10) . . . . ?
Ir1 P1 C1 C2 -49.9(11) . . . . ?
C9 P1 C1 C4 -58.3(11) . . . . ?
C5 P1 C1 C4 53.7(11) . . . . ?
Ir1 P1 C1 C4 -172.3(9) . . . . ?
C9 P1 C1 C3 -179.5(11) . . . . ?
C5 P1 C1 C3 -67.5(12) . . . . ?
Ir1 P1 C1 C3 66.5(11) . . . . ?
C9 P1 C5 C6 -177.4(10) . . . . ?
C1 P1 C5 C6 70.6(11) . . . . ?
Ir1 P1 C5 C6 -63.7(11) . . . . ?
C9 P1 C5 C8 -60.7(10) . . . . ?
C1 P1 C5 C8 -172.7(9) . . . . ?
Ir1 P1 C5 C8 53.0(9) . . . . ?
C9 P1 C5 C7 58.5(10) . . . . ?
C1 P1 C5 C7 -53.5(10) . . . . ?
Ir1 P1 C5 C7 172.2(8) . . . . ?
C5 P1 C9 C10 125.3(9) . . . . ?
C1 P1 C9 C10 -115.5(9) . . . . ?
Ir1 P1 C9 C10 5.2(10) . . . . ?
P1 C9 C10 C11 -0.6(15) . . . . ?
P1 C9 C10 C16 177.0(8) . . . . ?
C16 C10 C11 C12 -7.0(16) . . . . ?
C9 C10 C11 C12 170.5(11) . . . . ?
C16 C10 C11 Ir1 177.1(8) . . . . ?
C9 C10 C11 Ir1 -5.4(15) . . . . ?
C26 Ir1 C11 C10 95(9) . . . . ?
P2 Ir1 C11 C10 -172.5(9) . . . . ?
P1 Ir1 C11 C10 7.0(8) . . . . ?
C26 Ir1 C11 C12 -81(9) . . . . ?
P2 Ir1 C11 C12 11.6(7) . . . . ?
P1 Ir1 C11 C12 -169.0(8) . . . . ?
C10 C11 C12 C13 -37.0(17) . . . . ?
Ir1 C11 C12 C13 139.1(10) . . . . ?
C10 C11 C12 C17 150.8(10) . . . . ?
Ir1 C11 C12 C17 -33.1(12) . . . . ?
C11 C12 C13 C14 3(2) . . . . ?
C17 C12 C13 C14 175.4(12) . . . . ?
C12 C13 C14 C15 35(2) . . . . ?
C13 C14 C15 C16 4.6(19) . . . . ?
C14 C15 C16 C10 -68.4(14) . . . . ?
C11 C10 C16 C15 71.2(14) . . . . ?
C9 C10 C16 C15 -106.3(12) . . . . ?
C13 C12 C17 P2 -135.0(10) . . . . ?
C11 C12 C17 P2 37.7(12) . . . . ?
C22 P2 C17 C12 -147.6(8) . . . . ?
C18 P2 C17 C12 94.5(8) . . . . ?
Ir1 P2 C17 C12 -25.4(8) . . . . ?
C17 P2 C18 C20 64.0(13) . . . . ?
C22 P2 C18 C20 -47.8(14) . . . . ?
Ir1 P2 C18 C20 177.0(12) . . . . ?
C17 P2 C18 C21 -56.8(10) . . . . ?
C22 P2 C18 C21 -168.6(9) . . . . ?
Ir1 P2 C18 C21 56.2(9) . . . . ?
C17 P2 C18 C19 -170.4(10) . . . . ?
C22 P2 C18 C19 77.9(11) . . . . ?
Ir1 P2 C18 C19 -57.4(11) . . . . ?
C17 P2 C22 C24 -169.2(10) . . . . ?
C18 P2 C22 C24 -56.5(11) . . . . ?
Ir1 P2 C22 C24 77.5(10) . . . . ?
C17 P2 C22 C25 -44.7(11) . . . . ?
C18 P2 C22 C25 68.1(11) . . . . ?
Ir1 P2 C22 C25 -158.0(9) . . . . ?
C17 P2 C22 C23 70.7(10) . . . . ?
C18 P2 C22 C23 -176.5(9) . . . . ?
Ir1 P2 C22 C23 -42.5(10) . . . . ?
C11 Ir1 C26 O1 94(33) . . . . ?
P2 Ir1 C26 O1 2(32) . . . . ?
P1 Ir1 C26 O1 -178(100) . . . . ?
